data_7245143
loop_
_publ_author_name
'Jin, Guan-Yu'
'Zhang, Lan'
'Hu, Fu-Zhen'
'Hu, Cong'
'Lu, Yan-Lei'
'Li, Ying-Yu'
'Han, Hong-Liang'
'Liu, Jian-Ming'
'Yang, Yu-Ping'
'Jin, Qiong-Hua'
'Li, Xing-Ru'

_publ_section_title
;
 Photocatalysis, terahertz time domain spectroscopy and weak interactions
 of six polyoxometalate-based lanthanide phosphine oxide complexes
;
_journal_name_full CrystEngComm
_journal_paper_doi 10.1039/D2CE00779G
_journal_year 2022
_chemical_formula_sum 'C80 H90 Dy Mo12 O51 P5'
_chemical_formula_weight 3336.15
_space_group_IT_number 60
_space_group_name_Hall '-P 2n 2ab'
_space_group_name_H-M_alt 'P b c n'
_symmetry_cell_setting orthorhombic
_symmetry_space_group_name_H-M 'P b c n'
_atom_sites_solution_hydrogens geom
_atom_sites_solution_primary direct
_atom_sites_solution_secondary difmap
_audit_creation_method SHELXL-97
_audit_update_record
;
2021-08-12 deposited with the CCDC.	2022-06-27 downloaded from the CCDC.
;
_cell_angle_alpha 90.00
_cell_angle_beta 90.00
_cell_angle_gamma 90.00
_cell_formula_units_Z 4
_cell_length_a 21.507(2)
_cell_length_b 17.6612(18)
_cell_length_c 27.356(3)
_cell_measurement_reflns_used 7146
_cell_measurement_temperature 298(2)
_cell_measurement_theta_max 24.797
_cell_measurement_theta_min 2.339
_cell_volume 10390.9(18)
_computing_structure_refinement 'SHELXL-97 (Sheldrick, 1997)'
_computing_structure_solution 'SHELXS-97 (Sheldrick, 1990)'
_diffrn_ambient_temperature 298(2)
_diffrn_measured_fraction_theta_full 0.999
_diffrn_measured_fraction_theta_max 0.999
_diffrn_measurement_device_type 'CCD area detector'
_diffrn_measurement_method 'phi and omega scans'
_diffrn_radiation_monochromator graphite
_diffrn_radiation_source 'fine-focus sealed tube'
_diffrn_radiation_type MoK\a
_diffrn_radiation_wavelength 0.71073
_diffrn_reflns_av_R_equivalents 0.1265
_diffrn_reflns_av_sigmaI/netI 0.1045
_diffrn_reflns_limit_h_max 14
_diffrn_reflns_limit_h_min -25
_diffrn_reflns_limit_k_max 19
_diffrn_reflns_limit_k_min -21
_diffrn_reflns_limit_l_max 32
_diffrn_reflns_limit_l_min -31
_diffrn_reflns_number 41284
_diffrn_reflns_theta_full 25.02
_diffrn_reflns_theta_max 25.02
_diffrn_reflns_theta_min 2.34
_exptl_absorpt_coefficient_mu 2.274
_exptl_absorpt_correction_T_max 0.7720
_exptl_absorpt_correction_T_min 0.4276
_exptl_absorpt_correction_type multi-scan
_exptl_absorpt_process_details sadabs
_exptl_crystal_colour yellow
_exptl_crystal_density_diffrn 2.132
_exptl_crystal_density_method 'not measured'
_exptl_crystal_description block
_exptl_crystal_F_000 6488
_exptl_crystal_size_max 0.45
_exptl_crystal_size_mid 0.18
_exptl_crystal_size_min 0.12
_refine_diff_density_max 1.469
_refine_diff_density_min -1.659
_refine_diff_density_rms 0.189
_refine_ls_extinction_method none
_refine_ls_goodness_of_fit_ref 1.008
_refine_ls_hydrogen_treatment mixed
_refine_ls_matrix_type full
_refine_ls_number_parameters 723
_refine_ls_number_reflns 9166
_refine_ls_number_restraints 0
_refine_ls_restrained_S_all 1.008
_refine_ls_R_factor_all 0.1119
_refine_ls_R_factor_gt 0.0555
_refine_ls_shift/su_max 0.001
_refine_ls_shift/su_mean 0.000
_refine_ls_structure_factor_coef Fsqd
_refine_ls_weighting_details 'calc w=1/[\s^2^(Fo^2^)+(0.0427P)^2^+55.2268P] where P=(Fo^2^+2Fc^2^)/3'
_refine_ls_weighting_scheme calc
_refine_ls_wR_factor_gt 0.1118
_refine_ls_wR_factor_ref 0.1348
_reflns_number_gt 5508
_reflns_number_total 9166
_reflns_threshold_expression >2sigma(I)
_cod_data_source_file d2ce00779g2.cif
_cod_data_source_block 190718b
_cod_depositor_comments
;
The following automatic conversions were performed:

data item '_symmetry_cell_setting' value 'Orthorhombic' was changed
to 'orthorhombic' in accordance with the
/home/data/users/saulius/crontab/automatic-downloads/rss-feeds/RSC/lib/dictionaries/cif_core.dic
dictionary named 'cif_core.dic' version 2.4.2 last updated on
2011-04-26.

Automatic conversion script
Id: cif_fix_values 7556 2019-12-06 15:28:31Z antanas 
;
_cod_original_cell_volume 10390.7(18)
_cod_original_sg_symbol_H-M Pbcn
_cod_database_code 7245143

loop_
_symmetry_equiv_pos_as_xyz
'x, y, z'
'-x+1/2, -y+1/2, z+1/2'
'-x, y, -z+1/2'
'x+1/2, -y+1/2, -z'
'-x, -y, -z'
'x-1/2, y-1/2, -z-1/2'
'x, -y, z-1/2'
'-x-1/2, y-1/2, z'

loop_
_atom_site_label
_atom_site_type_symbol
_atom_site_fract_x
_atom_site_fract_y
_atom_site_fract_z
_atom_site_U_iso_or_equiv
_atom_site_adp_type
_atom_site_occupancy
_atom_site_symmetry_multiplicity
_atom_site_calc_flag
_atom_site_refinement_flags
_atom_site_disorder_assembly
_atom_site_disorder_group
Mo1 Mo 0.58474(4) 0.66884(5) 0.52566(3) 0.0344(2) Uani 1 1 d . . .
Mo2 Mo 0.64099(4) 0.53897(6) 0.43612(3) 0.0415(3) Uani 1 1 d . . .
Mo3 Mo 0.50348(4) 0.64868(5) 0.41298(3) 0.0308(2) Uani 1 1 d . . .
Mo4 Mo 0.37121(4) 0.62615(5) 0.49002(4) 0.0367(3) Uani 1 1 d . . .
Mo5 Mo 0.45693(5) 0.61271(6) 0.60090(3) 0.0419(3) Uani 1 1 d . . .
Mo6 Mo 0.59872(4) 0.50828(5) 0.60418(3) 0.0314(2) Uani 1 1 d . . .
Dy1 Dy 1.0000 0.41270(4) 0.2500 0.02291(17) Uani 1 2 d S . .
O1 O 0.5369(6) 0.5667(8) 0.4785(5) 0.035(3) Uani 0.50 1 d P . .
O2 O 0.4416(6) 0.5384(7) 0.5285(5) 0.031(3) Uani 0.50 1 d P . .
O3 O 0.5349(6) 0.4565(8) 0.5369(5) 0.034(3) Uani 0.50 1 d P . .
O4 O 0.4720(5) 0.4511(7) 0.4607(4) 0.025(3) Uani 0.50 1 d P . .
O5 O 0.6420(3) 0.6123(5) 0.4820(3) 0.056(2) Uani 1 1 d . . .
O6 O 0.5430(3) 0.6973(5) 0.4707(3) 0.057(2) Uani 1 1 d . . .
O7 O 0.5191(3) 0.6775(5) 0.5671(3) 0.061(2) Uani 1 1 d . . .
O8 O 0.6196(4) 0.5944(4) 0.5723(3) 0.058(2) Uani 1 1 d . . .
O9 O 0.6261(3) 0.7442(4) 0.5391(3) 0.063(2) Uani 1 1 d . . .
O10 O 0.5775(3) 0.6035(5) 0.4018(3) 0.059(2) Uani 1 1 d . . .
O11 O 0.6654(4) 0.4620(5) 0.4744(3) 0.076(3) Uani 1 1 d . . .
O12 O 0.7037(3) 0.5576(5) 0.4034(3) 0.049(2) Uani 1 1 d . . .
O13 O 0.4286(3) 0.6743(4) 0.4518(3) 0.052(2) Uani 1 1 d . . .
O14 O 0.5044(4) 0.7217(5) 0.3744(3) 0.063(2) Uani 1 1 d . . .
O15 O 0.4035(4) 0.6557(5) 0.5478(3) 0.072(3) Uani 1 1 d . . .
O16 O 0.3096(3) 0.6815(4) 0.4860(3) 0.049(2) Uani 1 1 d . . .
O17 O 0.5218(3) 0.5611(4) 0.6264(3) 0.057(2) Uani 1 1 d . . .
O18 O 0.3997(4) 0.5366(5) 0.6059(3) 0.078(3) Uani 1 1 d . . .
O19 O 0.4367(3) 0.6701(4) 0.6458(2) 0.047(2) Uani 1 1 d . . .
O20 O 0.6417(3) 0.4443(4) 0.5649(3) 0.053(2) Uani 1 1 d . . .
O21 O 0.5439(3) 0.4198(5) 0.6192(3) 0.059(2) Uani 1 1 d . . .
O22 O 0.6400(3) 0.5120(5) 0.6549(3) 0.066(3) Uani 1 1 d . . .
O23 O 0.8960(3) 0.3992(4) 0.2535(2) 0.0329(17) Uani 1 1 d . . .
O24 O 1.0154(3) 0.5100(4) 0.3034(2) 0.0292(16) Uani 1 1 d . . .
O25 O 0.9929(3) 0.3621(4) 0.3308(2) 0.0398(18) Uani 1 1 d . . .
H25C H 0.9981 0.3987 0.3505 0.048 Uiso 1 1 d R . .
H25D H 0.9931 0.3158 0.3390 0.048 Uiso 1 1 d R . .
O26 O 1.0000 0.2716(5) 0.2500 0.043(3) Uani 1 2 d S . .
H26 H 1.0303 0.2434 0.2423 0.052 Uiso 1 1 d R . .
O27 O 0.5825(10) 0.652(2) 0.2354(14) 0.088(13) Uani 0.54(6) 1 d P A 1
H27C H 0.5515 0.6789 0.2360 0.106 Uiso 0.54(6) 1 calc PR A 1
O27' O 0.5750(13) 0.658(2) 0.2797(14) 0.080(14) Uani 0.46(6) 1 d P A 2
H27D H 0.5466 0.6472 0.2984 0.096 Uiso 0.46(6) 1 calc PR A 2
O28 O 0.9503(7) 0.3993(10) 0.4202(6) 0.177(7) Uani 1 1 d . . .
H28 H 0.9393 0.3584 0.4090 0.266 Uiso 1 1 calc R . .
P1 P 0.5000 0.5000 0.5000 0.0230(8) Uani 1 2 d S . .
P2 P 0.82610(10) 0.39322(15) 0.25394(10) 0.0284(6) Uani 1 1 d . . .
P3 P 1.03770(11) 0.57137(15) 0.33819(10) 0.0277(6) Uani 1 1 d . . .
C1 C 0.8014(4) 0.3437(6) 0.3077(4) 0.036(3) Uani 1 1 d . . .
C2 C 0.8407(5) 0.2939(6) 0.3297(4) 0.047(3) Uani 1 1 d . . .
H2 H 0.8807 0.2876 0.3173 0.056 Uiso 1 1 calc R . .
C3 C 0.8224(5) 0.2522(7) 0.3700(5) 0.057(4) Uani 1 1 d . . .
H3 H 0.8501 0.2187 0.3846 0.069 Uiso 1 1 calc R . .
C4 C 0.7646(5) 0.2600(7) 0.3884(4) 0.054(3) Uani 1 1 d . . .
H4 H 0.7530 0.2324 0.4159 0.065 Uiso 1 1 calc R . .
C5 C 0.7234(5) 0.3072(7) 0.3674(4) 0.056(4) Uani 1 1 d . . .
H5 H 0.6833 0.3113 0.3799 0.067 Uiso 1 1 calc R . .
C6 C 0.7407(5) 0.3494(7) 0.3273(4) 0.047(3) Uani 1 1 d . . .
H6 H 0.7121 0.3819 0.3128 0.057 Uiso 1 1 calc R . .
C7 C 0.8005(4) 0.3406(6) 0.2014(4) 0.033(3) Uani 1 1 d . . .
C8 C 0.7393(4) 0.3419(6) 0.1866(4) 0.037(3) Uani 1 1 d . . .
H8 H 0.7105 0.3704 0.2040 0.044 Uiso 1 1 calc R . .
C9 C 0.7200(5) 0.3017(7) 0.1462(4) 0.046(3) Uani 1 1 d . . .
H9 H 0.6786 0.3028 0.1366 0.056 Uiso 1 1 calc R . .
C10 C 0.7626(5) 0.2598(7) 0.1203(4) 0.051(3) Uani 1 1 d . . .
H10 H 0.7505 0.2354 0.0918 0.062 Uiso 1 1 calc R . .
C11 C 0.8228(5) 0.2536(7) 0.1362(4) 0.054(3) Uani 1 1 d . . .
H11 H 0.8503 0.2218 0.1198 0.064 Uiso 1 1 calc R . .
C12 C 0.8429(5) 0.2946(6) 0.1765(4) 0.043(3) Uani 1 1 d . . .
H12 H 0.8840 0.2915 0.1868 0.052 Uiso 1 1 calc R . .
C13 C 0.7896(4) 0.4838(6) 0.2532(4) 0.031(2) Uani 1 1 d . . .
C14 C 0.7802(5) 0.5239(6) 0.2968(4) 0.042(3) Uani 1 1 d . . .
H14 H 0.7896 0.5012 0.3266 0.051 Uiso 1 1 calc R . .
C15 C 0.7571(5) 0.5964(7) 0.2960(5) 0.053(3) Uani 1 1 d . . .
H15 H 0.7515 0.6233 0.3249 0.064 Uiso 1 1 calc R . .
C16 C 0.7423(5) 0.6290(7) 0.2513(5) 0.055(3) Uani 1 1 d . . .
H16 H 0.7257 0.6776 0.2507 0.065 Uiso 1 1 calc R . .
C17 C 0.7514(5) 0.5913(7) 0.2081(4) 0.050(3) Uani 1 1 d . . .
H17 H 0.7419 0.6147 0.1786 0.060 Uiso 1 1 calc R . .
C18 C 0.7747(4) 0.5184(6) 0.2087(4) 0.040(3) Uani 1 1 d . . .
H18 H 0.7805 0.4923 0.1795 0.048 Uiso 1 1 calc R . .
C19 C 0.9775(5) 0.5987(6) 0.3806(4) 0.037(3) Uani 1 1 d . . .
C20 C 0.9916(5) 0.6359(7) 0.4235(4) 0.052(3) Uani 1 1 d . . .
H20 H 1.0329 0.6446 0.4317 0.062 Uiso 1 1 calc R . .
C21 C 0.9443(5) 0.6608(7) 0.4548(5) 0.057(4) Uani 1 1 d . . .
H21 H 0.9539 0.6861 0.4836 0.068 Uiso 1 1 calc R . .
C22 C 0.8844(6) 0.6473(7) 0.4423(5) 0.058(3) Uani 1 1 d . . .
H22 H 0.8527 0.6647 0.4625 0.069 Uiso 1 1 calc R . .
C23 C 0.8694(6) 0.6090(7) 0.4007(5) 0.059(4) Uani 1 1 d . . .
H23 H 0.8280 0.5979 0.3938 0.070 Uiso 1 1 calc R . .
C24 C 0.9153(5) 0.5867(7) 0.3691(4) 0.049(3) Uani 1 1 d . . .
H24 H 0.9048 0.5634 0.3398 0.059 Uiso 1 1 calc R . .
C25 C 1.0610(4) 0.6536(6) 0.3052(4) 0.033(2) Uani 1 1 d . . .
C26 C 1.0505(5) 0.7260(6) 0.3230(4) 0.047(3) Uani 1 1 d . . .
H26A H 1.0314 0.7324 0.3532 0.057 Uiso 1 1 calc R . .
C27 C 1.0685(5) 0.7898(7) 0.2957(5) 0.056(3) Uani 1 1 d . . .
H27 H 1.0598 0.8382 0.3072 0.067 Uiso 1 1 calc R . .
C28 C 1.0982(5) 0.7808(7) 0.2529(4) 0.047(3) Uani 1 1 d . . .
H28A H 1.1111 0.8229 0.2352 0.056 Uiso 1 1 calc R . .
C29 C 1.1092(5) 0.7105(7) 0.2355(4) 0.050(3) Uani 1 1 d . . .
H29 H 1.1293 0.7049 0.2056 0.060 Uiso 1 1 calc R . .
C30 C 1.0914(5) 0.6465(7) 0.2613(4) 0.044(3) Uani 1 1 d . . .
H30 H 1.1000 0.5986 0.2488 0.053 Uiso 1 1 calc R . .
C31 C 1.1032(4) 0.5416(6) 0.3744(4) 0.032(2) Uani 1 1 d . . .
C32 C 1.1471(5) 0.5918(7) 0.3910(4) 0.045(3) Uani 1 1 d . . .
H32 H 1.1442 0.6428 0.3829 0.054 Uiso 1 1 calc R . .
C33 C 1.1962(5) 0.5659(7) 0.4202(4) 0.053(3) Uani 1 1 d . . .
H33 H 1.2262 0.5999 0.4311 0.064 Uiso 1 1 calc R . .
C34 C 1.2004(5) 0.4921(8) 0.4327(4) 0.057(3) Uani 1 1 d . . .
H34 H 1.2334 0.4756 0.4519 0.068 Uiso 1 1 calc R . .
C35 C 1.1563(5) 0.4413(7) 0.4173(4) 0.051(3) Uani 1 1 d . . .
H35 H 1.1589 0.3908 0.4267 0.061 Uiso 1 1 calc R . .
C36 C 1.1078(5) 0.4656(7) 0.3876(4) 0.048(3) Uani 1 1 d . . .
H36 H 1.0784 0.4310 0.3765 0.057 Uiso 1 1 calc R . .
C37 C 0.5825(17) 0.603(3) 0.2773(19) 0.071(13) Uani 0.54(6) 1 d P A 1
H37A H 0.5414 0.6041 0.2920 0.086 Uiso 0.54(6) 1 calc PR A 1
H37B H 0.6116 0.6225 0.3011 0.086 Uiso 0.54(6) 1 calc PR A 1
C38 C 0.599(3) 0.520(6) 0.267(3) 0.075(16) Uani 0.54(6) 1 d P A 1
H38A H 0.5649 0.4952 0.2513 0.113 Uiso 0.54(6) 1 calc PR A 1
H38B H 0.6081 0.4946 0.2975 0.113 Uiso 0.54(6) 1 calc PR A 1
H38C H 0.6351 0.5177 0.2464 0.113 Uiso 0.54(6) 1 calc PR A 1
C37' C 0.585(2) 0.598(4) 0.246(2) 0.065(14) Uani 0.46(6) 1 d P A 2
H37C H 0.6260 0.6008 0.2316 0.077 Uiso 0.46(6) 1 calc PR A 2
H37D H 0.5543 0.5999 0.2196 0.077 Uiso 0.46(6) 1 calc PR A 2
C38' C 0.577(4) 0.525(7) 0.275(4) 0.09(2) Uani 0.46(6) 1 d P A 2
H38D H 0.6158 0.4969 0.2745 0.129 Uiso 0.46(6) 1 calc PR A 2
H38E H 0.5451 0.4942 0.2608 0.129 Uiso 0.46(6) 1 calc PR A 2
H38F H 0.5667 0.5366 0.3082 0.129 Uiso 0.46(6) 1 calc PR A 2
C39 C 0.9172(14) 0.4141(18) 0.4631(11) 0.196(12) Uani 1 1 d . . .
H39A H 0.9283 0.4632 0.4764 0.235 Uiso 1 1 calc R . .
H39B H 0.9252 0.3756 0.4876 0.235 Uiso 1 1 calc R . .
C40 C 0.8498(12) 0.4128(13) 0.4471(8) 0.159(9) Uani 1 1 d . . .
H40A H 0.8291 0.3705 0.4619 0.238 Uiso 1 1 calc R . .
H40B H 0.8477 0.4082 0.4121 0.238 Uiso 1 1 calc R . .
H40C H 0.8298 0.4590 0.4570 0.238 Uiso 1 1 calc R . .

loop_
_atom_site_aniso_label
_atom_site_aniso_U_11
_atom_site_aniso_U_22
_atom_site_aniso_U_33
_atom_site_aniso_U_23
_atom_site_aniso_U_13
_atom_site_aniso_U_12
Mo1 0.0332(5) 0.0318(6) 0.0383(6) -0.0056(5) 0.0013(4) -0.0108(4)
Mo2 0.0337(5) 0.0615(7) 0.0293(6) 0.0097(5) 0.0010(4) -0.0195(5)
Mo3 0.0300(4) 0.0344(6) 0.0278(5) 0.0123(4) 0.0008(4) -0.0012(4)
Mo4 0.0329(5) 0.0329(6) 0.0443(6) 0.0067(5) -0.0142(4) 0.0001(4)
Mo5 0.0660(7) 0.0382(6) 0.0215(5) -0.0065(4) -0.0001(5) -0.0042(5)
Mo6 0.0315(5) 0.0403(6) 0.0224(5) -0.0014(4) -0.0091(4) 0.0025(4)
Dy1 0.0190(3) 0.0234(4) 0.0264(4) 0.000 -0.0018(3) 0.000
O1 0.033(7) 0.042(9) 0.031(8) 0.009(7) 0.000(6) -0.004(7)
O2 0.034(7) 0.033(8) 0.027(8) 0.005(7) -0.006(6) 0.002(6)
O3 0.036(7) 0.035(9) 0.030(8) 0.001(7) -0.004(6) 0.001(7)
O4 0.026(6) 0.026(8) 0.025(8) 0.006(6) -0.003(6) 0.001(6)
O5 0.044(4) 0.086(7) 0.039(5) -0.011(4) -0.006(4) 0.015(4)
O6 0.045(4) 0.084(7) 0.043(5) -0.015(5) -0.003(4) 0.012(4)
O7 0.060(5) 0.063(6) 0.061(6) 0.014(5) 0.021(4) 0.017(4)
O8 0.067(5) 0.054(6) 0.053(5) 0.019(4) 0.024(4) 0.016(4)
O9 0.050(5) 0.041(5) 0.097(7) 0.002(5) -0.028(5) -0.016(4)
O10 0.044(4) 0.084(7) 0.049(5) -0.019(5) -0.008(4) 0.018(4)
O11 0.107(7) 0.069(7) 0.051(6) 0.023(5) -0.030(5) -0.040(6)
O12 0.028(4) 0.076(6) 0.043(5) 0.007(4) 0.015(3) 0.001(4)
O13 0.040(4) 0.054(5) 0.061(5) -0.018(4) 0.014(4) -0.003(4)
O14 0.110(7) 0.052(5) 0.027(4) 0.021(4) -0.003(5) -0.006(5)
O15 0.090(6) 0.066(6) 0.061(6) 0.015(5) -0.034(5) -0.034(5)
O16 0.035(4) 0.045(5) 0.067(6) -0.007(4) 0.004(4) 0.010(4)
O17 0.060(5) 0.052(6) 0.059(6) 0.013(4) 0.023(4) 0.013(4)
O18 0.109(7) 0.073(7) 0.050(6) 0.021(5) -0.038(5) -0.024(6)
O19 0.056(5) 0.057(5) 0.028(4) -0.014(4) 0.006(4) 0.007(4)
O20 0.045(4) 0.050(5) 0.065(6) -0.016(4) 0.017(4) -0.010(4)
O21 0.042(4) 0.058(6) 0.076(6) -0.016(5) 0.019(4) -0.008(4)
O22 0.057(5) 0.104(8) 0.038(5) 0.011(5) -0.026(4) -0.030(5)
O23 0.017(3) 0.046(5) 0.036(4) 0.010(4) 0.001(3) -0.006(3)
O24 0.032(4) 0.031(4) 0.025(4) -0.001(3) -0.004(3) -0.002(3)
O25 0.051(4) 0.032(4) 0.037(4) 0.003(3) 0.001(4) -0.003(4)
O26 0.049(6) 0.030(6) 0.051(7) 0.000 0.008(5) 0.000
O27 0.080(14) 0.08(2) 0.11(3) 0.003(17) 0.022(13) 0.020(13)
O27' 0.094(18) 0.06(3) 0.08(3) -0.006(17) -0.007(16) 0.019(15)
O28 0.170(15) 0.214(19) 0.147(14) -0.042(13) 0.046(12) -0.008(13)
P1 0.0267(17) 0.026(2) 0.0167(18) 0.0015(15) -0.0037(15) -0.0030(17)
P2 0.0177(11) 0.0353(16) 0.0324(15) 0.0010(13) -0.0014(11) -0.0001(11)
P3 0.0274(13) 0.0275(16) 0.0282(15) -0.0058(12) 0.0003(11) -0.0014(12)
C1 0.027(5) 0.041(7) 0.041(7) 0.004(5) -0.003(5) 0.001(5)
C2 0.033(6) 0.051(8) 0.057(8) 0.016(7) 0.000(6) -0.006(6)
C3 0.044(7) 0.057(9) 0.071(9) 0.024(7) -0.005(7) -0.003(6)
C4 0.056(8) 0.056(9) 0.051(8) 0.018(7) -0.003(7) -0.018(7)
C5 0.042(7) 0.066(9) 0.058(9) 0.024(7) 0.014(6) -0.009(7)
C6 0.036(6) 0.055(8) 0.051(8) 0.018(6) -0.001(6) 0.001(6)
C7 0.027(5) 0.037(7) 0.035(6) 0.003(5) -0.001(5) -0.002(5)
C8 0.026(5) 0.043(7) 0.042(7) -0.005(6) -0.001(5) 0.000(5)
C9 0.041(6) 0.051(8) 0.048(8) -0.002(6) -0.019(6) -0.006(6)
C10 0.048(7) 0.059(9) 0.047(8) -0.008(7) 0.004(6) -0.007(6)
C11 0.054(8) 0.060(9) 0.046(8) -0.015(7) 0.014(6) 0.000(7)
C12 0.029(6) 0.051(8) 0.049(8) -0.004(6) -0.004(5) -0.002(5)
C13 0.021(5) 0.034(6) 0.036(6) -0.001(5) 0.001(5) 0.001(4)
C14 0.040(6) 0.043(8) 0.044(7) -0.002(6) 0.001(5) 0.004(6)
C15 0.056(7) 0.050(9) 0.054(9) -0.008(7) 0.008(6) 0.007(7)
C16 0.057(7) 0.047(8) 0.059(9) 0.000(7) 0.009(7) 0.016(6)
C17 0.057(7) 0.045(8) 0.048(8) 0.013(6) 0.007(6) 0.014(6)
C18 0.031(6) 0.044(8) 0.045(7) 0.004(6) 0.003(5) 0.005(5)
C19 0.038(6) 0.037(7) 0.037(7) -0.003(5) 0.002(5) 0.005(5)
C20 0.044(7) 0.056(8) 0.055(8) -0.018(7) 0.007(6) 0.000(6)
C21 0.055(8) 0.066(9) 0.050(8) -0.017(7) 0.011(7) 0.001(7)
C22 0.053(8) 0.061(9) 0.059(9) -0.002(7) 0.011(7) 0.008(7)
C23 0.045(7) 0.069(10) 0.063(9) -0.009(8) 0.008(7) 0.007(7)
C24 0.044(7) 0.058(8) 0.046(8) -0.006(6) 0.005(6) 0.005(6)
C25 0.029(5) 0.035(7) 0.033(6) -0.003(5) 0.001(5) 0.004(5)
C26 0.055(7) 0.041(8) 0.047(8) -0.001(6) 0.017(6) 0.006(6)
C27 0.064(8) 0.041(8) 0.061(9) 0.003(7) 0.016(7) 0.005(6)
C28 0.049(7) 0.041(8) 0.051(8) 0.010(6) 0.004(6) -0.001(6)
C29 0.058(7) 0.052(9) 0.041(7) 0.009(6) 0.008(6) 0.003(6)
C30 0.050(7) 0.042(7) 0.041(7) -0.006(6) 0.008(6) 0.005(6)
C31 0.028(5) 0.037(7) 0.033(6) -0.006(5) 0.002(5) -0.002(5)
C32 0.046(7) 0.042(7) 0.046(7) -0.005(6) -0.006(6) -0.008(6)
C33 0.049(7) 0.054(9) 0.056(8) -0.004(7) -0.016(6) -0.017(6)
C34 0.052(7) 0.064(10) 0.054(8) 0.001(7) -0.023(6) 0.002(7)
C35 0.053(7) 0.043(8) 0.056(8) 0.008(6) -0.013(6) -0.001(6)
C36 0.048(7) 0.047(8) 0.049(8) -0.008(6) -0.011(6) -0.007(6)
C37 0.07(2) 0.07(4) 0.07(3) -0.01(3) 0.01(2) 0.01(2)
C38 0.07(4) 0.07(3) 0.08(3) 0.00(2) 0.04(3) 0.01(3)
C37' 0.07(2) 0.06(4) 0.06(3) 0.00(3) 0.00(2) 0.01(2)
C38' 0.08(5) 0.08(4) 0.10(6) 0.00(4) 0.01(4) 0.01(5)
C39 0.20(3) 0.22(3) 0.17(3) 0.04(2) 0.01(3) 0.05(3)
C40 0.19(2) 0.14(2) 0.15(2) -0.007(17) 0.01(2) -0.01(2)

loop_
_atom_type_symbol
_atom_type_description
_atom_type_scat_dispersion_real
_atom_type_scat_dispersion_imag
_atom_type_scat_source
C C 0.0033 0.0016 'International Tables Vol C Tables 4.2.6.8 and 6.1.1.4'
H H 0.0000 0.0000 'International Tables Vol C Tables 4.2.6.8 and 6.1.1.4'
O O 0.0106 0.0060 'International Tables Vol C Tables 4.2.6.8 and 6.1.1.4'
P P 0.1023 0.0942 'International Tables Vol C Tables 4.2.6.8 and 6.1.1.4'
Mo Mo -1.6832 0.6857 'International Tables Vol C Tables 4.2.6.8 and 6.1.1.4'
Dy Dy -0.1892 4.4098 'International Tables Vol C Tables 4.2.6.8 and 6.1.1.4'

loop_
_geom_angle_atom_site_label_1
_geom_angle_atom_site_label_2
_geom_angle_atom_site_label_3
_geom_angle
_geom_angle_site_symmetry_1
_geom_angle_site_symmetry_3
_geom_angle_publ_flag
O9 Mo1 O7 102.3(4) . . ?
O9 Mo1 O6 103.2(4) . . ?
O7 Mo1 O6 96.3(3) . . ?
O9 Mo1 O8 100.9(4) . . ?
O7 Mo1 O8 87.0(3) . . ?
O6 Mo1 O8 154.3(4) . . ?
O9 Mo1 O5 101.9(4) . . ?
O7 Mo1 O5 154.1(4) . . ?
O6 Mo1 O5 87.0(3) . . ?
O8 Mo1 O5 79.5(3) . . ?
O9 Mo1 O1 160.7(4) . . ?
O7 Mo1 O1 93.7(4) . . ?
O6 Mo1 O1 63.9(4) . . ?
O8 Mo1 O1 90.5(4) . . ?
O5 Mo1 O1 64.7(4) . . ?
O9 Mo1 O4 158.1(4) . 5_666 ?
O7 Mo1 O4 66.1(4) . 5_666 ?
O6 Mo1 O4 96.7(4) . 5_666 ?
O8 Mo1 O4 61.4(4) . 5_666 ?
O5 Mo1 O4 88.1(4) . 5_666 ?
O1 Mo1 O4 40.5(4) . 5_666 ?
O12 Mo2 O11 103.2(4) . . ?
O12 Mo2 O5 103.0(4) . . ?
O11 Mo2 O5 97.7(4) . . ?
O12 Mo2 O18 100.4(4) . 5_666 ?
O11 Mo2 O18 87.6(4) . 5_666 ?
O5 Mo2 O18 154.1(4) . 5_666 ?
O12 Mo2 O10 100.9(3) . . ?
O11 Mo2 O10 154.2(4) . . ?
O5 Mo2 O10 85.8(3) . . ?
O18 Mo2 O10 79.0(3) 5_666 . ?
O12 Mo2 O2 157.0(4) . 5_666 ?
O11 Mo2 O2 63.7(4) . 5_666 ?
O5 Mo2 O2 97.7(4) . 5_666 ?
O18 Mo2 O2 61.9(4) 5_666 5_666 ?
O10 Mo2 O2 90.5(4) . 5_666 ?
O14 Mo3 O10 103.0(4) . . ?
O14 Mo3 O21 102.4(4) . 5_666 ?
O10 Mo3 O21 96.8(3) . 5_666 ?
O14 Mo3 O13 99.9(4) . . ?
O10 Mo3 O13 155.2(4) . . ?
O21 Mo3 O13 87.5(3) 5_666 . ?
O14 Mo3 O6 99.5(4) . . ?
O10 Mo3 O6 87.1(3) . . ?
O21 Mo3 O6 156.3(4) 5_666 . ?
O13 Mo3 O6 79.8(3) . . ?
O14 Mo3 O1 158.6(4) . . ?
O10 Mo3 O1 66.3(4) . . ?
O21 Mo3 O1 97.3(4) 5_666 . ?
O13 Mo3 O1 88.9(4) . . ?
O6 Mo3 O1 62.8(4) . . ?
O14 Mo3 O3 160.8(4) . 5_666 ?
O10 Mo3 O3 93.2(4) . 5_666 ?
O21 Mo3 O3 64.9(4) 5_666 5_666 ?
O13 Mo3 O3 66.4(4) . 5_666 ?
O6 Mo3 O3 91.5(4) . 5_666 ?
O1 Mo3 O3 39.6(4) . 5_666 ?
O16 Mo4 O15 101.3(4) . . ?
O16 Mo4 O13 103.2(4) . . ?
O15 Mo4 O13 96.2(4) . . ?
O16 Mo4 O20 102.1(3) . 5_666 ?
O15 Mo4 O20 154.8(4) . 5_666 ?
O13 Mo4 O20 87.3(3) . 5_666 ?
O16 Mo4 O11 100.2(4) . 5_666 ?
O15 Mo4 O11 87.1(3) . 5_666 ?
O13 Mo4 O11 155.2(4) . 5_666 ?
O20 Mo4 O11 79.9(3) 5_666 5_666 ?
O16 Mo4 O2 156.1(4) . . ?
O15 Mo4 O2 64.0(4) . . ?
O13 Mo4 O2 97.2(4) . . ?
O20 Mo4 O2 90.9(4) 5_666 . ?
O11 Mo4 O2 62.2(4) 5_666 . ?
O19 Mo5 O17 103.0(4) . . ?
O19 Mo5 O18 102.6(4) . . ?
O17 Mo5 O18 96.9(4) . . ?
O19 Mo5 O7 99.8(4) . . ?
O17 Mo5 O7 87.1(3) . . ?
O18 Mo5 O7 155.7(4) . . ?
O19 Mo5 O15 99.0(4) . . ?
O17 Mo5 O15 156.2(4) . . ?
O18 Mo5 O15 86.9(3) . . ?
O7 Mo5 O15 80.3(3) . . ?
O19 Mo5 O2 156.1(4) . . ?
O17 Mo5 O2 98.6(4) . . ?
O18 Mo5 O2 64.4(4) . . ?
O7 Mo5 O2 91.3(4) . . ?
O15 Mo5 O2 61.9(4) . . ?
O22 Mo6 O8 103.8(4) . . ?
O22 Mo6 O20 104.4(4) . . ?
O8 Mo6 O20 96.4(3) . . ?
O22 Mo6 O17 99.9(4) . . ?
O8 Mo6 O17 87.7(3) . . ?
O20 Mo6 O17 153.6(3) . . ?
O22 Mo6 O21 100.1(4) . . ?
O8 Mo6 O21 154.3(4) . . ?
O20 Mo6 O21 86.3(3) . . ?
O17 Mo6 O21 79.3(3) . . ?
O22 Mo6 O4 159.1(4) . 5_666 ?
O8 Mo6 O4 63.7(4) . 5_666 ?
O20 Mo6 O4 94.0(4) . 5_666 ?
O17 Mo6 O4 64.4(4) . 5_666 ?
O21 Mo6 O4 90.7(4) . 5_666 ?
O22 Mo6 O3 160.2(4) . . ?
O8 Mo6 O3 95.1(4) . . ?
O20 Mo6 O3 67.1(4) . . ?
O17 Mo6 O3 86.5(4) . . ?
O21 Mo6 O3 62.4(4) . . ?
O4 Mo6 O3 39.0(4) 5_666 . ?
O23 Dy1 O23 167.8(3) . 3_755 ?
O23 Dy1 O24 87.8(2) . 3_755 ?
O23 Dy1 O24 101.4(2) 3_755 3_755 ?
O23 Dy1 O24 101.4(2) . . ?
O23 Dy1 O24 87.8(2) 3_755 . ?
O24 Dy1 O24 82.1(3) 3_755 . ?
O23 Dy1 O25 93.6(2) . 3_755 ?
O23 Dy1 O25 81.9(2) 3_755 3_755 ?
O24 Dy1 O25 72.5(2) 3_755 3_755 ?
O24 Dy1 O25 149.9(2) . 3_755 ?
O23 Dy1 O25 81.9(2) . . ?
O23 Dy1 O25 93.6(2) 3_755 . ?
O24 Dy1 O25 149.9(2) 3_755 . ?
O24 Dy1 O25 72.5(2) . . ?
O25 Dy1 O25 136.1(3) 3_755 . ?
O23 Dy1 O26 83.92(17) . . ?
O23 Dy1 O26 83.92(17) 3_755 . ?
O24 Dy1 O26 138.93(16) 3_755 . ?
O24 Dy1 O26 138.93(16) . . ?
O25 Dy1 O26 68.04(17) 3_755 . ?
O25 Dy1 O26 68.04(17) . . ?
P1 O1 O3 54.9(6) . 5_666 ?
P1 O1 O4 55.1(6) . 5_666 ?
O3 O1 O4 95.6(9) 5_666 5_666 ?
P1 O1 Mo3 126.2(7) . . ?
O3 O1 Mo3 71.4(6) 5_666 . ?
O4 O1 Mo3 143.3(8) 5_666 . ?
P1 O1 Mo1 125.5(7) . . ?
O3 O1 Mo1 135.3(9) 5_666 . ?
O4 O1 Mo1 70.6(6) 5_666 . ?
Mo3 O1 Mo1 94.2(5) . . ?
P1 O2 Mo5 121.2(6) . . ?
P1 O2 Mo4 123.0(6) . . ?
Mo5 O2 Mo4 95.5(5) . . ?
P1 O2 Mo2 121.2(7) . 5_666 ?
Mo5 O2 Mo2 94.5(4) . 5_666 ?
Mo4 O2 Mo2 94.4(4) . 5_666 ?
P1 O3 O4 57.5(6) . 5_666 ?
P1 O3 O1 58.6(6) . 5_666 ?
O4 O3 O1 99.9(9) 5_666 5_666 ?
P1 O3 Mo3 127.4(7) . 5_666 ?
O4 O3 Mo3 134.5(8) 5_666 5_666 ?
O1 O3 Mo3 68.9(6) 5_666 5_666 ?
P1 O3 Mo6 126.9(8) . . ?
O4 O3 Mo6 69.7(6) 5_666 . ?
O1 O3 Mo6 143.2(8) 5_666 . ?
Mo3 O3 Mo6 92.9(4) 5_666 . ?
P1 O4 O3 55.7(6) . 5_666 ?
P1 O4 O1 56.8(6) . 5_666 ?
O3 O4 O1 97.7(9) 5_666 5_666 ?
P1 O4 Mo6 126.7(7) . 5_666 ?
O3 O4 Mo6 71.4(6) 5_666 5_666 ?
O1 O4 Mo6 133.9(7) 5_666 5_666 ?
P1 O4 Mo1 125.6(6) . 5_666 ?
O3 O4 Mo1 143.3(8) 5_666 5_666 ?
O1 O4 Mo1 68.9(6) 5_666 5_666 ?
Mo6 O4 Mo1 93.1(4) 5_666 5_666 ?
Mo2 O5 Mo1 140.6(4) . . ?
Mo1 O6 Mo3 138.3(5) . . ?
Mo1 O7 Mo5 139.8(5) . . ?
Mo6 O8 Mo1 140.8(5) . . ?
Mo3 O10 Mo2 140.3(5) . . ?
Mo2 O11 Mo4 139.4(5) . 5_666 ?
Mo4 O13 Mo3 138.5(4) . . ?
Mo4 O15 Mo5 138.4(5) . . ?
Mo5 O17 Mo6 139.3(4) . . ?
Mo5 O18 Mo2 139.0(5) . 5_666 ?
Mo6 O20 Mo4 140.7(4) . 5_666 ?
Mo3 O21 Mo6 139.0(5) 5_666 . ?
P2 O23 Dy1 177.2(4) . . ?
P3 O24 Dy1 170.0(4) . . ?
Dy1 O25 H25C 107.2 . . ?
Dy1 O25 H25D 127.4 . . ?
H25C O25 H25D 124.2 . . ?
Dy1 O26 H26 126.0 . . ?
C37 O27 H27C 109.5 . . ?
C37' O27' H27D 109.5 . . ?
C39 O28 H28 109.5 . . ?
O3 P1 O3 180.0(7) 5_666 . ?
O3 P1 O4 66.8(7) 5_666 . ?
O3 P1 O4 113.2(7) . . ?
O3 P1 O4 113.2(7) 5_666 5_666 ?
O3 P1 O4 66.8(7) . 5_666 ?
O4 P1 O4 180.0(10) . 5_666 ?
O3 P1 O1 66.5(7) 5_666 . ?
O3 P1 O1 113.5(7) . . ?
O4 P1 O1 111.9(7) . . ?
O4 P1 O1 68.1(7) 5_666 . ?
O3 P1 O1 113.5(7) 5_666 5_666 ?
O3 P1 O1 66.5(7) . 5_666 ?
O4 P1 O1 68.1(7) . 5_666 ?
O4 P1 O1 111.9(7) 5_666 5_666 ?
O1 P1 O1 180.000(3) . 5_666 ?
O3 P1 O2 106.4(6) 5_666 5_666 ?
O3 P1 O2 73.6(6) . 5_666 ?
O4 P1 O2 74.1(6) . 5_666 ?
O4 P1 O2 105.9(6) 5_666 5_666 ?
O1 P1 O2 74.8(7) . 5_666 ?
O1 P1 O2 105.2(7) 5_666 5_666 ?
O3 P1 O2 73.6(6) 5_666 . ?
O3 P1 O2 106.4(6) . . ?
O4 P1 O2 105.9(6) . . ?
O4 P1 O2 74.1(6) 5_666 . ?
O1 P1 O2 105.2(7) . . ?
O1 P1 O2 74.8(7) 5_666 . ?
O2 P1 O2 180.000(3) 5_666 . ?
O23 P2 C13 112.1(4) . . ?
O23 P2 C1 109.7(4) . . ?
C13 P2 C1 108.4(5) . . ?
O23 P2 C7 109.6(4) . . ?
C13 P2 C7 108.7(5) . . ?
C1 P2 C7 108.2(5) . . ?
O24 P3 C25 110.6(4) . . ?
O24 P3 C31 112.5(4) . . ?
C25 P3 C31 107.2(5) . . ?
O24 P3 C19 111.6(4) . . ?
C25 P3 C19 108.0(5) . . ?
C31 P3 C19 106.6(5) . . ?
C2 C1 C6 116.9(10) . . ?
C2 C1 P2 119.6(8) . . ?
C6 C1 P2 123.4(8) . . ?
C1 C2 C3 121.3(10) . . ?
C1 C2 H2 119.4 . . ?
C3 C2 H2 119.4 . . ?
C4 C3 C2 120.4(11) . . ?
C4 C3 H3 119.8 . . ?
C2 C3 H3 119.8 . . ?
C5 C4 C3 120.7(11) . . ?
C5 C4 H4 119.6 . . ?
C3 C4 H4 119.6 . . ?
C4 C5 C6 119.9(11) . . ?
C4 C5 H5 120.1 . . ?
C6 C5 H5 120.1 . . ?
C5 C6 C1 120.8(11) . . ?
C5 C6 H6 119.6 . . ?
C1 C6 H6 119.6 . . ?
C8 C7 C12 119.2(10) . . ?
C8 C7 P2 121.4(8) . . ?
C12 C7 P2 119.3(7) . . ?
C9 C8 C7 121.1(10) . . ?
C9 C8 H8 119.5 . . ?
C7 C8 H8 119.5 . . ?
C10 C9 C8 119.4(10) . . ?
C10 C9 H9 120.3 . . ?
C8 C9 H9 120.3 . . ?
C11 C10 C9 120.7(11) . . ?
C11 C10 H10 119.7 . . ?
C9 C10 H10 119.7 . . ?
C10 C11 C12 120.3(11) . . ?
C10 C11 H11 119.9 . . ?
C12 C11 H11 119.9 . . ?
C11 C12 C7 119.2(10) . . ?
C11 C12 H12 120.4 . . ?
C7 C12 H12 120.4 . . ?
C18 C13 C14 119.1(10) . . ?
C18 C13 P2 120.1(8) . . ?
C14 C13 P2 120.6(8) . . ?
C15 C14 C13 120.6(11) . . ?
C15 C14 H14 119.7 . . ?
C13 C14 H14 119.7 . . ?
C14 C15 C16 118.9(11) . . ?
C14 C15 H15 120.5 . . ?
C16 C15 H15 120.5 . . ?
C17 C16 C15 121.7(11) . . ?
C17 C16 H16 119.1 . . ?
C15 C16 H16 119.1 . . ?
C16 C17 C18 119.7(11) . . ?
C16 C17 H17 120.2 . . ?
C18 C17 H17 120.2 . . ?
C17 C18 C13 119.9(11) . . ?
C17 C18 H18 120.1 . . ?
C13 C18 H18 120.1 . . ?
C20 C19 C24 118.4(10) . . ?
C20 C19 P3 121.2(8) . . ?
C24 C19 P3 120.3(8) . . ?
C19 C20 C21 120.8(11) . . ?
C19 C20 H20 119.6 . . ?
C21 C20 H20 119.6 . . ?
C22 C21 C20 118.8(12) . . ?
C22 C21 H21 120.6 . . ?
C20 C21 H21 120.6 . . ?
C21 C22 C23 121.5(12) . . ?
C21 C22 H22 119.2 . . ?
C23 C22 H22 119.2 . . ?
C22 C23 C24 120.0(12) . . ?
C22 C23 H23 120.0 . . ?
C24 C23 H23 120.0 . . ?
C23 C24 C19 120.5(11) . . ?
C23 C24 H24 119.8 . . ?
C19 C24 H24 119.8 . . ?
C30 C25 C26 118.0(10) . . ?
C30 C25 P3 120.2(9) . . ?
C26 C25 P3 121.8(8) . . ?
C25 C26 C27 120.5(11) . . ?
C25 C26 H26A 119.7 . . ?
C27 C26 H26A 119.7 . . ?
C28 C27 C26 119.9(12) . . ?
C28 C27 H27 120.1 . . ?
C26 C27 H27 120.1 . . ?
C27 C28 C29 120.0(12) . . ?
C27 C28 H28A 120.0 . . ?
C29 C28 H28A 120.0 . . ?
C28 C29 C30 121.4(11) . . ?
C28 C29 H29 119.3 . . ?
C30 C29 H29 119.3 . . ?
C25 C30 C29 120.1(11) . . ?
C25 C30 H30 119.9 . . ?
C29 C30 H30 119.9 . . ?
C32 C31 C36 119.2(10) . . ?
C32 C31 P3 122.1(9) . . ?
C36 C31 P3 118.6(8) . . ?
C31 C32 C33 119.7(11) . . ?
C31 C32 H32 120.1 . . ?
C33 C32 H32 120.1 . . ?
C34 C33 C32 120.7(11) . . ?
C34 C33 H33 119.6 . . ?
C32 C33 H33 119.6 . . ?
C33 C34 C35 120.4(11) . . ?
C33 C34 H34 119.8 . . ?
C35 C34 H34 119.8 . . ?
C34 C35 C36 119.9(11) . . ?
C34 C35 H35 120.1 . . ?
C36 C35 H35 120.1 . . ?
C35 C36 C31 120.1(10) . . ?
C35 C36 H36 120.0 . . ?
C31 C36 H36 120.0 . . ?
O27 C37 C38 116(6) . . ?
O27 C37 H37A 108.4 . . ?
C38 C37 H37A 108.4 . . ?
O27 C37 H37B 108.4 . . ?
C38 C37 H37B 108.4 . . ?
H37A C37 H37B 107.4 . . ?
O27' C37' C38' 106(6) . . ?
O27' C37' H37C 110.5 . . ?
C38' C37' H37C 110.5 . . ?
O27' C37' H37D 110.5 . . ?
C38' C37' H37D 110.5 . . ?
H37C C37' H37D 108.7 . . ?
C37' C38' H38D 109.5 . . ?
C37' C38' H38E 109.5 . . ?
H38D C38' H38E 109.5 . . ?
C37' C38' H38F 109.5 . . ?
H38D C38' H38F 109.5 . . ?
H38E C38' H38F 109.5 . . ?
O28 C39 C40 104(2) . . ?
O28 C39 H39A 111.0 . . ?
C40 C39 H39A 111.0 . . ?
O28 C39 H39B 111.0 . . ?
C40 C39 H39B 111.0 . . ?
H39A C39 H39B 109.0 . . ?
C39 C40 H40A 109.5 . . ?
C39 C40 H40B 109.5 . . ?
H40A C40 H40B 109.5 . . ?
C39 C40 H40C 109.5 . . ?
H40A C40 H40C 109.5 . . ?
H40B C40 H40C 109.5 . . ?

loop_
_geom_bond_atom_site_label_1
_geom_bond_atom_site_label_2
_geom_bond_distance
_geom_bond_site_symmetry_2
_geom_bond_publ_flag
Mo1 O9 1.642(7) . ?
Mo1 O7 1.816(7) . ?
Mo1 O6 1.822(8) . ?
Mo1 O8 1.980(7) . ?
Mo1 O5 1.984(7) . ?
Mo1 O1 2.446(14) . ?
Mo1 O4 2.472(12) 5_666 ?
Mo2 O12 1.652(6) . ?
Mo2 O11 1.794(8) . ?
Mo2 O5 1.805(8) . ?
Mo2 O18 1.967(8) 5_666 ?
Mo2 O10 2.011(8) . ?
Mo2 O2 2.441(13) 5_666 ?
Mo3 O14 1.666(7) . ?
Mo3 O10 1.807(7) . ?
Mo3 O21 1.810(8) 5_666 ?
Mo3 O13 1.982(7) . ?
Mo3 O6 1.987(7) . ?
Mo3 O1 2.414(13) . ?
Mo3 O3 2.452(13) 5_666 ?
Mo4 O16 1.651(7) . ?
Mo4 O15 1.802(8) . ?
Mo4 O13 1.827(7) . ?
Mo4 O20 1.970(7) 5_666 ?
Mo4 O11 1.998(8) 5_666 ?
Mo4 O2 2.409(12) . ?
Mo5 O19 1.652(7) . ?
Mo5 O17 1.806(8) . ?
Mo5 O18 1.828(9) . ?
Mo5 O7 1.989(8) . ?
Mo5 O15 2.003(8) . ?
Mo5 O2 2.399(13) . ?
Mo6 O22 1.648(7) . ?
Mo6 O8 1.809(8) . ?
Mo6 O20 1.813(7) . ?
Mo6 O17 1.995(7) . ?
Mo6 O21 2.000(8) . ?
Mo6 O4 2.446(11) 5_666 ?
Mo6 O3 2.472(13) . ?
Dy1 O23 2.252(5) . ?
Dy1 O23 2.252(5) 3_755 ?
Dy1 O24 2.279(6) 3_755 ?
Dy1 O24 2.279(6) . ?
Dy1 O25 2.388(7) 3_755 ?
Dy1 O25 2.388(7) . ?
Dy1 O26 2.491(9) . ?
O1 P1 1.536(13) . ?
O1 O3 1.651(17) 5_666 ?
O1 O4 1.702(17) 5_666 ?
O2 P1 1.627(13) . ?
O2 Mo2 2.441(12) 5_666 ?
O3 P1 1.473(13) . ?
O3 O4 1.640(18) 5_666 ?
O3 O1 1.651(17) 5_666 ?
O3 Mo3 2.452(13) 5_666 ?
O4 P1 1.504(12) . ?
O4 O3 1.640(18) 5_666 ?
O4 O1 1.702(17) 5_666 ?
O4 Mo6 2.446(11) 5_666 ?
O4 Mo1 2.472(12) 5_666 ?
O11 Mo4 1.998(8) 5_666 ?
O18 Mo2 1.967(8) 5_666 ?
O20 Mo4 1.970(7) 5_666 ?
O21 Mo3 1.810(8) 5_666 ?
O23 P2 1.506(6) . ?
O24 P3 1.521(7) . ?
O25 H25C 0.8499 . ?
O25 H25D 0.8484 . ?
O26 H26 0.8486 . ?
O27 C37 1.44(8) . ?
O27 H27C 0.8200 . ?
O27' C37' 1.43(8) . ?
O27' H27D 0.8200 . ?
O28 C39 1.40(3) . ?
O28 H28 0.8200 . ?
P1 O3 1.473(13) 5_666 ?
P1 O4 1.504(12) 5_666 ?
P1 O1 1.536(13) 5_666 ?
P1 O2 1.627(13) 5_666 ?
P2 C13 1.782(10) . ?
P2 C1 1.792(11) . ?
P2 C7 1.797(10) . ?
P3 C25 1.781(11) . ?
P3 C31 1.801(10) . ?
P3 C19 1.804(10) . ?
C1 C2 1.361(14) . ?
C1 C6 1.414(13) . ?
C2 C3 1.384(15) . ?
C2 H2 0.9300 . ?
C3 C4 1.348(15) . ?
C3 H3 0.9300 . ?
C4 C5 1.345(15) . ?
C4 H4 0.9300 . ?
C5 C6 1.378(14) . ?
C5 H5 0.9300 . ?
C6 H6 0.9300 . ?
C7 C8 1.378(12) . ?
C7 C12 1.398(14) . ?
C8 C9 1.376(14) . ?
C8 H8 0.9300 . ?
C9 C10 1.375(15) . ?
C9 H9 0.9300 . ?
C10 C11 1.368(15) . ?
C10 H10 0.9300 . ?
C11 C12 1.389(15) . ?
C11 H11 0.9300 . ?
C12 H12 0.9300 . ?
C13 C18 1.402(14) . ?
C13 C14 1.402(14) . ?
C14 C15 1.374(15) . ?
C14 H14 0.9300 . ?
C15 C16 1.387(15) . ?
C15 H15 0.9300 . ?
C16 C17 1.371(15) . ?
C16 H16 0.9300 . ?
C17 C18 1.382(14) . ?
C17 H17 0.9300 . ?
C18 H18 0.9300 . ?
C19 C20 1.378(14) . ?
C19 C24 1.391(14) . ?
C20 C21 1.399(14) . ?
C20 H20 0.9300 . ?
C21 C22 1.355(15) . ?
C21 H21 0.9300 . ?
C22 C23 1.362(16) . ?
C22 H22 0.9300 . ?
C23 C24 1.370(15) . ?
C23 H23 0.9300 . ?
C24 H24 0.9300 . ?
C25 C30 1.373(13) . ?
C25 C26 1.387(14) . ?
C26 C27 1.407(15) . ?
C26 H26A 0.9300 . ?
C27 C28 1.343(15) . ?
C27 H27 0.9300 . ?
C28 C29 1.351(15) . ?
C28 H28A 0.9300 . ?
C29 C30 1.387(15) . ?
C29 H29 0.9300 . ?
C30 H30 0.9300 . ?
C31 C32 1.371(13) . ?
C31 C36 1.395(15) . ?
C32 C33 1.402(15) . ?
C32 H32 0.9300 . ?
C33 C34 1.351(16) . ?
C33 H33 0.9300 . ?
C34 C35 1.371(15) . ?
C34 H34 0.9300 . ?
C35 C36 1.389(14) . ?
C35 H35 0.9300 . ?
C36 H36 0.9300 . ?
C37 C38 1.53(11) . ?
C37 H37A 0.9700 . ?
C37 H37B 0.9700 . ?
C38 H38A 0.9600 . ?
C38 H38B 0.9600 . ?
C38 H38C 0.9600 . ?
C37' C38' 1.53(13) . ?
C37' H37C 0.9700 . ?
C37' H37D 0.9700 . ?
C38' H38D 0.9600 . ?
C38' H38E 0.9600 . ?
C38' H38F 0.9600 . ?
C39 C40 1.52(3) . ?
C39 H39A 0.9700 . ?
C39 H39B 0.9700 . ?
C40 H40A 0.9600 . ?
C40 H40B 0.9600 . ?
C40 H40C 0.9600 . ?

loop_
_geom_torsion_atom_site_label_1
_geom_torsion_atom_site_label_2
_geom_torsion_atom_site_label_3
_geom_torsion_atom_site_label_4
_geom_torsion
_geom_torsion_site_symmetry_1
_geom_torsion_site_symmetry_2
_geom_torsion_site_symmetry_3
_geom_torsion_site_symmetry_4
_geom_torsion_publ_flag
O14 Mo3 O1 P1 172.2(8) . . . . ?
O10 Mo3 O1 P1 -124.4(10) . . . . ?
O21 Mo3 O1 P1 -30.2(9) 5_666 . . . ?
O13 Mo3 O1 P1 57.1(9) . . . . ?
O6 Mo3 O1 P1 136.2(10) . . . . ?
O3 Mo3 O1 P1 4.2(7) 5_666 . . . ?
O14 Mo3 O1 O3 167.9(10) . . . 5_666 ?
O10 Mo3 O1 O3 -128.7(7) . . . 5_666 ?
O21 Mo3 O1 O3 -34.5(7) 5_666 . . 5_666 ?
O13 Mo3 O1 O3 52.8(7) . . . 5_666 ?
O6 Mo3 O1 O3 131.9(7) . . . 5_666 ?
O14 Mo3 O1 O4 94.0(16) . . . 5_666 ?
O10 Mo3 O1 O4 157.4(15) . . . 5_666 ?
O21 Mo3 O1 O4 -108.4(13) 5_666 . . 5_666 ?
O13 Mo3 O1 O4 -21.1(13) . . . 5_666 ?
O6 Mo3 O1 O4 58.0(13) . . . 5_666 ?
O3 Mo3 O1 O4 -73.9(14) 5_666 . . 5_666 ?
O14 Mo3 O1 Mo1 31.3(14) . . . . ?
O10 Mo3 O1 Mo1 94.7(4) . . . . ?
O21 Mo3 O1 Mo1 -171.1(4) 5_666 . . . ?
O13 Mo3 O1 Mo1 -83.8(4) . . . . ?
O6 Mo3 O1 Mo1 -4.7(3) . . . . ?
O3 Mo3 O1 Mo1 -136.6(8) 5_666 . . . ?
O9 Mo1 O1 P1 172.8(8) . . . . ?
O7 Mo1 O1 P1 -41.0(8) . . . . ?
O6 Mo1 O1 P1 -136.2(9) . . . . ?
O8 Mo1 O1 P1 46.0(8) . . . . ?
O5 Mo1 O1 P1 124.2(9) . . . . ?
O4 Mo1 O1 P1 4.4(6) 5_666 . . . ?
O9 Mo1 O1 O3 -113.7(14) . . . 5_666 ?
O7 Mo1 O1 O3 32.5(12) . . . 5_666 ?
O6 Mo1 O1 O3 -62.7(11) . . . 5_666 ?
O8 Mo1 O1 O3 119.6(12) . . . 5_666 ?
O5 Mo1 O1 O3 -162.3(13) . . . 5_666 ?
O4 Mo1 O1 O3 78.0(12) 5_666 . . 5_666 ?
O9 Mo1 O1 O4 168.3(11) . . . 5_666 ?
O7 Mo1 O1 O4 -45.5(6) . . . 5_666 ?
O6 Mo1 O1 O4 -140.6(7) . . . 5_666 ?
O8 Mo1 O1 O4 41.6(6) . . . 5_666 ?
O5 Mo1 O1 O4 119.7(7) . . . 5_666 ?
O9 Mo1 O1 Mo3 -45.9(14) . . . . ?
O7 Mo1 O1 Mo3 100.2(4) . . . . ?
O6 Mo1 O1 Mo3 5.1(3) . . . . ?
O8 Mo1 O1 Mo3 -172.7(4) . . . . ?
O5 Mo1 O1 Mo3 -94.5(4) . . . . ?
O4 Mo1 O1 Mo3 145.7(8) 5_666 . . . ?
O19 Mo5 O2 P1 171.2(7) . . . . ?
O17 Mo5 O2 P1 -34.3(8) . . . . ?
O18 Mo5 O2 P1 -127.9(9) . . . . ?
O7 Mo5 O2 P1 53.0(7) . . . . ?
O15 Mo5 O2 P1 131.2(9) . . . . ?
O19 Mo5 O2 Mo4 37.0(12) . . . . ?
O17 Mo5 O2 Mo4 -168.5(4) . . . . ?
O18 Mo5 O2 Mo4 97.9(5) . . . . ?
O7 Mo5 O2 Mo4 -81.2(4) . . . . ?
O15 Mo5 O2 Mo4 -2.9(3) . . . . ?
O19 Mo5 O2 Mo2 -57.8(11) . . . 5_666 ?
O17 Mo5 O2 Mo2 96.7(4) . . . 5_666 ?
O18 Mo5 O2 Mo2 3.1(4) . . . 5_666 ?
O7 Mo5 O2 Mo2 -176.0(4) . . . 5_666 ?
O15 Mo5 O2 Mo2 -97.8(4) . . . 5_666 ?
O16 Mo4 O2 P1 174.6(6) . . . . ?
O15 Mo4 O2 P1 -129.8(9) . . . . ?
O13 Mo4 O2 P1 -36.4(8) . . . . ?
O20 Mo4 O2 P1 50.9(8) 5_666 . . . ?
O11 Mo4 O2 P1 129.0(9) 5_666 . . . ?
O16 Mo4 O2 Mo5 -52.3(11) . . . . ?
O15 Mo4 O2 Mo5 3.2(4) . . . . ?
O13 Mo4 O2 Mo5 96.6(4) . . . . ?
O20 Mo4 O2 Mo5 -176.0(4) 5_666 . . . ?
O11 Mo4 O2 Mo5 -98.0(5) 5_666 . . . ?
O16 Mo4 O2 Mo2 42.6(12) . . . 5_666 ?
O15 Mo4 O2 Mo2 98.2(5) . . . 5_666 ?
O13 Mo4 O2 Mo2 -168.5(4) . . . 5_666 ?
O20 Mo4 O2 Mo2 -81.1(4) 5_666 . . 5_666 ?
O11 Mo4 O2 Mo2 -3.0(3) 5_666 . . 5_666 ?
O22 Mo6 O3 P1 168.0(9) . . . . ?
O8 Mo6 O3 P1 -29.2(9) . . . . ?
O20 Mo6 O3 P1 -124.0(9) . . . . ?
O17 Mo6 O3 P1 58.2(9) . . . . ?
O21 Mo6 O3 P1 137.9(10) . . . . ?
O4 Mo6 O3 P1 6.0(6) 5_666 . . . ?
O22 Mo6 O3 O4 162.0(11) . . . 5_666 ?
O8 Mo6 O3 O4 -35.2(6) . . . 5_666 ?
O20 Mo6 O3 O4 -130.0(7) . . . 5_666 ?
O17 Mo6 O3 O4 52.2(6) . . . 5_666 ?
O21 Mo6 O3 O4 131.9(7) . . . 5_666 ?
O22 Mo6 O3 O1 82.8(19) . . . 5_666 ?
O8 Mo6 O3 O1 -114.3(14) . . . 5_666 ?
O20 Mo6 O3 O1 150.9(15) . . . 5_666 ?
O17 Mo6 O3 O1 -27.0(14) . . . 5_666 ?
O21 Mo6 O3 O1 52.7(14) . . . 5_666 ?
O4 Mo6 O3 O1 -79.2(15) 5_666 . . 5_666 ?
O22 Mo6 O3 Mo3 25.1(14) . . . 5_666 ?
O8 Mo6 O3 Mo3 -172.1(4) . . . 5_666 ?
O20 Mo6 O3 Mo3 93.1(4) . . . 5_666 ?
O17 Mo6 O3 Mo3 -84.7(4) . . . 5_666 ?
O21 Mo6 O3 Mo3 -5.0(3) . . . 5_666 ?
O4 Mo6 O3 Mo3 -136.9(8) 5_666 . . 5_666 ?
O12 Mo2 O5 Mo1 154.6(7) . . . . ?
O11 Mo2 O5 Mo1 -99.9(7) . . . . ?
O18 Mo2 O5 Mo1 0.5(13) 5_666 . . . ?
O10 Mo2 O5 Mo1 54.4(7) . . . . ?
O2 Mo2 O5 Mo1 -35.5(8) 5_666 . . . ?
O9 Mo1 O5 Mo2 -160.2(7) . . . . ?
O7 Mo1 O5 Mo2 40.8(12) . . . . ?
O6 Mo1 O5 Mo2 -57.4(7) . . . . ?
O8 Mo1 O5 Mo2 100.7(7) . . . . ?
O1 Mo1 O5 Mo2 5.1(7) . . . . ?
O4 Mo1 O5 Mo2 39.5(7) 5_666 . . . ?
O9 Mo1 O6 Mo3 155.4(6) . . . . ?
O7 Mo1 O6 Mo3 -100.3(6) . . . . ?
O8 Mo1 O6 Mo3 -4.2(12) . . . . ?
O5 Mo1 O6 Mo3 53.9(6) . . . . ?
O1 Mo1 O6 Mo3 -9.3(6) . . . . ?
O4 Mo1 O6 Mo3 -33.8(7) 5_666 . . . ?
O14 Mo3 O6 Mo1 -158.0(6) . . . . ?
O10 Mo3 O6 Mo1 -55.3(6) . . . . ?
O21 Mo3 O6 Mo1 44.9(11) 5_666 . . . ?
O13 Mo3 O6 Mo1 103.6(6) . . . . ?
O1 Mo3 O6 Mo1 9.5(6) . . . . ?
O3 Mo3 O6 Mo1 37.8(7) 5_666 . . . ?
O9 Mo1 O7 Mo5 -153.6(7) . . . . ?
O6 Mo1 O7 Mo5 101.4(7) . . . . ?
O8 Mo1 O7 Mo5 -53.0(7) . . . . ?
O5 Mo1 O7 Mo5 5.4(13) . . . . ?
O1 Mo1 O7 Mo5 37.3(8) . . . . ?
O4 Mo1 O7 Mo5 6.9(6) 5_666 . . . ?
O19 Mo5 O7 Mo1 158.4(7) . . . . ?
O17 Mo5 O7 Mo1 55.7(7) . . . . ?
O18 Mo5 O7 Mo1 -44.8(13) . . . . ?
O15 Mo5 O7 Mo1 -104.0(8) . . . . ?
O2 Mo5 O7 Mo1 -42.8(7) . . . . ?
O22 Mo6 O8 Mo1 -150.6(7) . . . . ?
O20 Mo6 O8 Mo1 102.8(7) . . . . ?
O17 Mo6 O8 Mo1 -51.0(7) . . . . ?
O21 Mo6 O8 Mo1 8.0(13) . . . . ?
O4 Mo6 O8 Mo1 11.5(6) 5_666 . . . ?
O3 Mo6 O8 Mo1 35.3(7) . . . . ?
O9 Mo1 O8 Mo6 154.6(7) . . . . ?
O7 Mo1 O8 Mo6 52.7(7) . . . . ?
O6 Mo1 O8 Mo6 -45.6(11) . . . . ?
O5 Mo1 O8 Mo6 -105.1(7) . . . . ?
O1 Mo1 O8 Mo6 -41.0(7) . . . . ?
O4 Mo1 O8 Mo6 -11.6(6) 5_666 . . . ?
O14 Mo3 O10 Mo2 152.8(7) . . . . ?
O21 Mo3 O10 Mo2 -102.7(7) 5_666 . . . ?
O13 Mo3 O10 Mo2 -4.0(14) . . . . ?
O6 Mo3 O10 Mo2 53.8(7) . . . . ?
O1 Mo3 O10 Mo2 -7.7(7) . . . . ?
O3 Mo3 O10 Mo2 -37.6(8) 5_666 . . . ?
O12 Mo2 O10 Mo3 -157.2(7) . . . . ?
O11 Mo2 O10 Mo3 44.3(13) . . . . ?
O5 Mo2 O10 Mo3 -54.7(7) . . . . ?
O18 Mo2 O10 Mo3 104.2(8) 5_666 . . . ?
O2 Mo2 O10 Mo3 43.0(8) 5_666 . . . ?
O12 Mo2 O11 Mo4 -153.7(8) . . . 5_666 ?
O5 Mo2 O11 Mo4 101.0(8) . . . 5_666 ?
O18 Mo2 O11 Mo4 -53.5(8) 5_666 . . 5_666 ?
O10 Mo2 O11 Mo4 4.7(15) . . . 5_666 ?
O2 Mo2 O11 Mo4 6.1(7) 5_666 . . 5_666 ?
O16 Mo4 O13 Mo3 -154.3(6) . . . . ?
O15 Mo4 O13 Mo3 102.5(7) . . . . ?
O20 Mo4 O13 Mo3 -52.5(6) 5_666 . . . ?
O11 Mo4 O13 Mo3 6.0(12) 5_666 . . . ?
O2 Mo4 O13 Mo3 38.1(7) . . . . ?
O14 Mo3 O13 Mo4 157.2(6) . . . . ?
O10 Mo3 O13 Mo4 -45.7(12) . . . . ?
O21 Mo3 O13 Mo4 55.0(7) 5_666 . . . ?
O6 Mo3 O13 Mo4 -104.9(7) . . . . ?
O1 Mo3 O13 Mo4 -42.4(7) . . . . ?
O3 Mo3 O13 Mo4 -8.7(6) 5_666 . . . ?
O16 Mo4 O15 Mo5 154.3(7) . . . . ?
O13 Mo4 O15 Mo5 -100.8(7) . . . . ?
O20 Mo4 O15 Mo5 -4.0(14) 5_666 . . . ?
O11 Mo4 O15 Mo5 54.5(7) 5_666 . . . ?
O2 Mo4 O15 Mo5 -5.8(6) . . . . ?
O19 Mo5 O15 Mo4 -158.8(7) . . . . ?
O17 Mo5 O15 Mo4 43.6(13) . . . . ?
O18 Mo5 O15 Mo4 -56.5(8) . . . . ?
O7 Mo5 O15 Mo4 102.7(8) . . . . ?
O2 Mo5 O15 Mo4 5.9(7) . . . . ?
O19 Mo5 O17 Mo6 -152.3(7) . . . . ?
O18 Mo5 O17 Mo6 103.1(7) . . . . ?
O7 Mo5 O17 Mo6 -52.9(7) . . . . ?
O15 Mo5 O17 Mo6 5.0(14) . . . . ?
O2 Mo5 O17 Mo6 38.0(8) . . . . ?
O22 Mo6 O17 Mo5 157.1(7) . . . . ?
O8 Mo6 O17 Mo5 53.4(7) . . . . ?
O20 Mo6 O17 Mo5 -46.3(12) . . . . ?
O21 Mo6 O17 Mo5 -104.4(7) . . . . ?
O4 Mo6 O17 Mo5 -8.4(6) 5_666 . . . ?
O3 Mo6 O17 Mo5 -41.8(7) . . . . ?
O19 Mo5 O18 Mo2 152.9(7) . . . 5_666 ?
O17 Mo5 O18 Mo2 -102.1(8) . . . 5_666 ?
O7 Mo5 O18 Mo2 -3.6(15) . . . 5_666 ?
O15 Mo5 O18 Mo2 54.3(8) . . . 5_666 ?
O2 Mo5 O18 Mo2 -5.8(7) . . . 5_666 ?
O22 Mo6 O20 Mo4 153.7(7) . . . 5_666 ?
O8 Mo6 O20 Mo4 -100.2(7) . . . 5_666 ?
O17 Mo6 O20 Mo4 -2.5(13) . . . 5_666 ?
O21 Mo6 O20 Mo4 54.2(7) . . . 5_666 ?
O4 Mo6 O20 Mo4 -36.2(7) 5_666 . . 5_666 ?
O3 Mo6 O20 Mo4 -7.3(7) . . . 5_666 ?
O22 Mo6 O21 Mo3 -159.6(7) . . . 5_666 ?
O8 Mo6 O21 Mo3 41.4(11) . . . 5_666 ?
O20 Mo6 O21 Mo3 -55.7(7) . . . 5_666 ?
O17 Mo6 O21 Mo3 102.1(7) . . . 5_666 ?
O4 Mo6 O21 Mo3 38.3(7) 5_666 . . 5_666 ?
O3 Mo6 O21 Mo3 10.4(6) . . . 5_666 ?
O23 Dy1 O23 P2 -137(10) 3_755 . . . ?
O24 Dy1 O23 P2 3(10) 3_755 . . . ?
O24 Dy1 O23 P2 84(10) . . . . ?
O25 Dy1 O23 P2 -70(10) 3_755 . . . ?
O25 Dy1 O23 P2 154(10) . . . . ?
O26 Dy1 O23 P2 -137(10) . . . . ?
O23 Dy1 O24 P3 169(2) . . . . ?
O23 Dy1 O24 P3 -3(2) 3_755 . . . ?
O24 Dy1 O24 P3 -105(2) 3_755 . . . ?
O25 Dy1 O24 P3 -73(2) 3_755 . . . ?
O25 Dy1 O24 P3 91(2) . . . . ?
O26 Dy1 O24 P3 75(2) . . . . ?
O4 O3 P1 O3 -89.6(12) 5_666 . . 5_666 ?
O1 O3 P1 O3 39.3(9) 5_666 . . 5_666 ?
Mo3 O3 P1 O3 34.4(3) 5_666 . . 5_666 ?
Mo6 O3 P1 O3 -96.3(15) . . . 5_666 ?
O4 O3 P1 O4 180.000(4) 5_666 . . . ?
O1 O3 P1 O4 -51.0(8) 5_666 . . . ?
Mo3 O3 P1 O4 -56.0(10) 5_666 . . . ?
Mo6 O3 P1 O4 173.3(7) . . . . ?
O1 O3 P1 O4 129.0(8) 5_666 . . 5_666 ?
Mo3 O3 P1 O4 124.0(10) 5_666 . . 5_666 ?
Mo6 O3 P1 O4 -6.7(7) . . . 5_666 ?
O4 O3 P1 O1 51.0(8) 5_666 . . . ?
O1 O3 P1 O1 180.0 5_666 . . . ?
Mo3 O3 P1 O1 175.1(8) 5_666 . . . ?
Mo6 O3 P1 O1 44.4(11) . . . . ?
O4 O3 P1 O1 -129.0(8) 5_666 . . 5_666 ?
Mo3 O3 P1 O1 -4.9(8) 5_666 . . 5_666 ?
Mo6 O3 P1 O1 -135.6(11) . . . 5_666 ?
O4 O3 P1 O2 115.8(7) 5_666 . . 5_666 ?
O1 O3 P1 O2 -115.2(8) 5_666 . . 5_666 ?
Mo3 O3 P1 O2 -120.1(10) 5_666 . . 5_666 ?
Mo6 O3 P1 O2 109.1(9) . . . 5_666 ?
O4 O3 P1 O2 -64.2(7) 5_666 . . . ?
O1 O3 P1 O2 64.8(8) 5_666 . . . ?
Mo3 O3 P1 O2 59.9(10) 5_666 . . . ?
Mo6 O3 P1 O2 -70.9(9) . . . . ?
O1 O4 P1 O3 -129.8(8) 5_666 . . 5_666 ?
Mo6 O4 P1 O3 -6.7(7) 5_666 . . 5_666 ?
Mo1 O4 P1 O3 -134.8(10) 5_666 . . 5_666 ?
O3 O4 P1 O3 180.000(4) 5_666 . . . ?
O1 O4 P1 O3 50.2(8) 5_666 . . . ?
Mo6 O4 P1 O3 173.3(7) 5_666 . . . ?
Mo1 O4 P1 O3 45.2(10) 5_666 . . . ?
O3 O4 P1 O4 171.0(11) 5_666 . . 5_666 ?
O1 O4 P1 O4 41.2(9) 5_666 . . 5_666 ?
Mo6 O4 P1 O4 164.2(11) 5_666 . . 5_666 ?
Mo1 O4 P1 O4 36.1(6) 5_666 . . 5_666 ?
O3 O4 P1 O1 -50.2(8) 5_666 . . . ?
O1 O4 P1 O1 180.000(2) 5_666 . . . ?
Mo6 O4 P1 O1 -57.0(9) 5_666 . . . ?
Mo1 O4 P1 O1 174.9(7) 5_666 . . . ?
O3 O4 P1 O1 129.8(8) 5_666 . . 5_666 ?
Mo6 O4 P1 O1 123.0(9) 5_666 . . 5_666 ?
Mo1 O4 P1 O1 -5.1(7) 5_666 . . 5_666 ?
O3 O4 P1 O2 -116.1(8) 5_666 . . 5_666 ?
O1 O4 P1 O2 114.1(7) 5_666 . . 5_666 ?
Mo6 O4 P1 O2 -122.9(9) 5_666 . . 5_666 ?
Mo1 O4 P1 O2 109.1(8) 5_666 . . 5_666 ?
O3 O4 P1 O2 63.9(8) 5_666 . . . ?
O1 O4 P1 O2 -65.9(7) 5_666 . . . ?
Mo6 O4 P1 O2 57.1(9) 5_666 . . . ?
Mo1 O4 P1 O2 -70.9(8) 5_666 . . . ?
O4 O1 P1 O3 129.6(8) 5_666 . . 5_666 ?
Mo3 O1 P1 O3 -4.9(8) . . . 5_666 ?
Mo1 O1 P1 O3 124.5(10) . . . 5_666 ?
O3 O1 P1 O3 180.0 5_666 . . . ?
O4 O1 P1 O3 -50.4(8) 5_666 . . . ?
Mo3 O1 P1 O3 175.1(8) . . . . ?
Mo1 O1 P1 O3 -55.5(10) . . . . ?
O3 O1 P1 O4 50.4(8) 5_666 . . . ?
O4 O1 P1 O4 180.000(2) 5_666 . . . ?
Mo3 O1 P1 O4 45.5(10) . . . . ?
Mo1 O1 P1 O4 174.9(7) . . . . ?
O3 O1 P1 O4 -129.6(8) 5_666 . . 5_666 ?
Mo3 O1 P1 O4 -134.5(10) . . . 5_666 ?
Mo1 O1 P1 O4 -5.1(7) . . . 5_666 ?
O3 O1 P1 O1 -147(100) 5_666 . . 5_666 ?
O4 O1 P1 O1 -17(100) 5_666 . . 5_666 ?
Mo3 O1 P1 O1 -152(100) . . . 5_666 ?
Mo1 O1 P1 O1 -22(100) . . . 5_666 ?
O3 O1 P1 O2 115.9(8) 5_666 . . 5_666 ?
O4 O1 P1 O2 -114.5(7) 5_666 . . 5_666 ?
Mo3 O1 P1 O2 111.0(9) . . . 5_666 ?
Mo1 O1 P1 O2 -119.6(9) . . . 5_666 ?
O3 O1 P1 O2 -64.1(8) 5_666 . . . ?
O4 O1 P1 O2 65.5(7) 5_666 . . . ?
Mo3 O1 P1 O2 -69.0(9) . . . . ?
Mo1 O1 P1 O2 60.4(9) . . . . ?
Mo5 O2 P1 O3 -127.2(9) . . . 5_666 ?
Mo4 O2 P1 O3 -5.5(7) . . . 5_666 ?
Mo2 O2 P1 O3 114.4(8) 5_666 . . 5_666 ?
Mo5 O2 P1 O3 52.8(9) . . . . ?
Mo4 O2 P1 O3 174.5(7) . . . . ?
Mo2 O2 P1 O3 -65.6(8) 5_666 . . . ?
Mo5 O2 P1 O4 173.4(7) . . . . ?
Mo4 O2 P1 O4 -64.9(9) . . . . ?
Mo2 O2 P1 O4 55.1(8) 5_666 . . . ?
Mo5 O2 P1 O4 -6.6(7) . . . 5_666 ?
Mo4 O2 P1 O4 115.1(9) . . . 5_666 ?
Mo2 O2 P1 O4 -124.9(8) 5_666 . . 5_666 ?
Mo5 O2 P1 O1 -67.9(8) . . . . ?
Mo4 O2 P1 O1 53.7(9) . . . . ?
Mo2 O2 P1 O1 173.7(7) 5_666 . . . ?
Mo5 O2 P1 O1 112.1(8) . . . 5_666 ?
Mo4 O2 P1 O1 -126.3(9) . . . 5_666 ?
Mo2 O2 P1 O1 -6.3(7) 5_666 . . 5_666 ?
Mo5 O2 P1 O2 72(100) . . . 5_666 ?
Mo4 O2 P1 O2 -166(100) . . . 5_666 ?
Mo2 O2 P1 O2 -46(100) 5_666 . . 5_666 ?
Dy1 O23 P2 C13 -42(10) . . . . ?
Dy1 O23 P2 C1 -162(10) . . . . ?
Dy1 O23 P2 C7 79(10) . . . . ?
Dy1 O24 P3 C25 84(2) . . . . ?
Dy1 O24 P3 C31 -36(2) . . . . ?
Dy1 O24 P3 C19 -155(2) . . . . ?
O23 P2 C1 C2 -25.8(11) . . . . ?
C13 P2 C1 C2 -148.5(9) . . . . ?
C7 P2 C1 C2 93.8(10) . . . . ?
O23 P2 C1 C6 159.0(9) . . . . ?
C13 P2 C1 C6 36.2(11) . . . . ?
C7 P2 C1 C6 -81.5(10) . . . . ?
C6 C1 C2 C3 -1.7(17) . . . . ?
P2 C1 C2 C3 -177.2(9) . . . . ?
C1 C2 C3 C4 0.4(19) . . . . ?
C2 C3 C4 C5 1(2) . . . . ?
C3 C4 C5 C6 -1(2) . . . . ?
C4 C5 C6 C1 0.0(19) . . . . ?
C2 C1 C6 C5 1.5(17) . . . . ?
P2 C1 C6 C5 176.9(9) . . . . ?
O23 P2 C7 C8 -164.4(8) . . . . ?
C13 P2 C7 C8 -41.5(10) . . . . ?
C1 P2 C7 C8 76.0(10) . . . . ?
O23 P2 C7 C12 18.7(10) . . . . ?
C13 P2 C7 C12 141.5(9) . . . . ?
C1 P2 C7 C12 -100.9(9) . . . . ?
C12 C7 C8 C9 -3.3(16) . . . . ?
P2 C7 C8 C9 179.8(8) . . . . ?
C7 C8 C9 C10 -0.2(17) . . . . ?
C8 C9 C10 C11 4.5(18) . . . . ?
C9 C10 C11 C12 -5.2(19) . . . . ?
C10 C11 C12 C7 1.6(18) . . . . ?
C8 C7 C12 C11 2.6(16) . . . . ?
P2 C7 C12 C11 179.6(9) . . . . ?
O23 P2 C13 C18 90.1(8) . . . . ?
C1 P2 C13 C18 -148.6(8) . . . . ?
C7 P2 C13 C18 -31.2(9) . . . . ?
O23 P2 C13 C14 -84.6(9) . . . . ?
C1 P2 C13 C14 36.7(9) . . . . ?
C7 P2 C13 C14 154.1(8) . . . . ?
C18 C13 C14 C15 -0.5(15) . . . . ?
P2 C13 C14 C15 174.2(8) . . . . ?
C13 C14 C15 C16 1.1(17) . . . . ?
C14 C15 C16 C17 -1.5(18) . . . . ?
C15 C16 C17 C18 1.3(18) . . . . ?
C16 C17 C18 C13 -0.8(16) . . . . ?
C14 C13 C18 C17 0.4(15) . . . . ?
P2 C13 C18 C17 -174.4(8) . . . . ?
O24 P3 C19 C20 160.9(9) . . . . ?
C25 P3 C19 C20 -77.3(10) . . . . ?
C31 P3 C19 C20 37.7(11) . . . . ?
O24 P3 C19 C24 -23.1(11) . . . . ?
C25 P3 C19 C24 98.8(10) . . . . ?
C31 P3 C19 C24 -146.3(9) . . . . ?
C24 C19 C20 C21 0.2(18) . . . . ?
P3 C19 C20 C21 176.3(9) . . . . ?
C19 C20 C21 C22 0.3(19) . . . . ?
C20 C21 C22 C23 1(2) . . . . ?
C21 C22 C23 C24 -4(2) . . . . ?
C22 C23 C24 C19 4.1(19) . . . . ?
C20 C19 C24 C23 -2.4(18) . . . . ?
P3 C19 C24 C23 -178.5(9) . . . . ?
O24 P3 C25 C30 -37.7(9) . . . . ?
C31 P3 C25 C30 85.4(9) . . . . ?
C19 P3 C25 C30 -160.1(8) . . . . ?
O24 P3 C25 C26 143.6(8) . . . . ?
C31 P3 C25 C26 -93.3(9) . . . . ?
C19 P3 C25 C26 21.2(10) . . . . ?
C30 C25 C26 C27 2.5(16) . . . . ?
P3 C25 C26 C27 -178.9(9) . . . . ?
C25 C26 C27 C28 -2.6(18) . . . . ?
C26 C27 C28 C29 1.8(18) . . . . ?
C27 C28 C29 C30 -1.0(18) . . . . ?
C26 C25 C30 C29 -1.6(16) . . . . ?
P3 C25 C30 C29 179.7(8) . . . . ?
C28 C29 C30 C25 0.9(18) . . . . ?
O24 P3 C31 C32 150.5(8) . . . . ?
C25 P3 C31 C32 28.6(10) . . . . ?
C19 P3 C31 C32 -86.9(9) . . . . ?
O24 P3 C31 C36 -32.2(10) . . . . ?
C25 P3 C31 C36 -154.1(8) . . . . ?
C19 P3 C31 C36 90.4(9) . . . . ?
C36 C31 C32 C33 0.9(16) . . . . ?
P3 C31 C32 C33 178.2(8) . . . . ?
C31 C32 C33 C34 -0.8(18) . . . . ?
C32 C33 C34 C35 -1(2) . . . . ?
C33 C34 C35 C36 1.6(19) . . . . ?
C34 C35 C36 C31 -1.4(18) . . . . ?
C32 C31 C36 C35 0.2(16) . . . . ?
P3 C31 C36 C35 -177.3(8) . . . . ?
